data_7717436
loop_
_publ_author_name
'Gon&#xe7;alves, Ana C R'
'Libardi, Silvia H.'
'Borges, J&#xfa;lio C'
'Oliveira, Ronaldo J.'
'Gotzmann, Carla'
'Blacque, Olivier'
'de Albuquerque, Sergio'
'Lopes, Carla D.'
'Alberto, Roger'
'Maia, Pedro I. S.'

_publ_section_title
;
 Rhenium(I) and technetium(I) complexes with megazol derivatives: towards
 the development of a theranostic platform for Chagas disease.
;
_journal_issue 48
_journal_name_full 'Dalton transactions (Cambridge, England : 2003)'
_journal_page_first 19153
_journal_page_last 19165
_journal_paper_doi 10.1039/d4dt02714k
_journal_volume 53
_journal_year 2024
_chemical_formula_moiety 'C11 H10 Br N6 O5 Re S'
_chemical_formula_sum 'C11 H10 Br N6 O5 Re S'
_chemical_formula_weight 604.42
_chemical_name_common '[ReBr(CO)3(LMe,Me)]'
_chemical_name_systematic
(N,N-dimethyl-5-(1-methyl-5-nitro-1H-imidazol-2-yl)-1,3,4-thiadiazol-2-amine)bromotricarbonylrhenium(I)
_space_group_crystal_system orthorhombic
_space_group_IT_number 61
_space_group_name_Hall '-P 2ac 2ab'
_space_group_name_H-M_alt 'P b c a'
_atom_sites_solution_hydrogens geom
_audit_creation_date 2024-06-26
_audit_creation_method
;
Olex2 1.5
(compiled 2023.08.24 svn.re1ec1418 for OlexSys, GUI svn.r6817)
;
_audit_update_record
;
2024-06-28 deposited with the CCDC.	2024-11-01 downloaded from the CCDC.
;
_cell_angle_alpha 90
_cell_angle_beta 90
_cell_angle_gamma 90
_cell_formula_units_Z 8
_cell_length_a 12.8669(5)
_cell_length_b 8.9140(3)
_cell_length_c 29.5706(12)
_cell_measurement_reflns_used 9190
_cell_measurement_temperature 159.95(10)
_cell_measurement_theta_max 32.8740
_cell_measurement_theta_min 3.0400
_cell_volume 3391.6(2)
_computing_cell_refinement 'CrysAlisPro 1.171.40.39a (Rigaku OD, 2019)'
_computing_data_collection 'CrysAlisPro 1.171.40.39a (Rigaku OD, 2019)'
_computing_data_reduction 'CrysAlisPro 1.171.40.39a (Rigaku OD, 2019)'
_computing_molecular_graphics 'Olex2 1.5 (Dolomanov et al., 2009)'
_computing_publication_material 'Olex2 1.5 (Dolomanov et al., 2009)'
_computing_structure_refinement 'SHELXL 2016/4 (Sheldrick, 2015)'
_computing_structure_solution 'SHELXT  (Sheldrick, 2015)'
_diffrn_ambient_environment N~2~
_diffrn_ambient_temperature 159.95(10)
_diffrn_detector 'CCD plate'
_diffrn_detector_area_resol_mean 10.4498
_diffrn_detector_type Ruby
_diffrn_measured_fraction_theta_full 0.998
_diffrn_measured_fraction_theta_max 0.998
_diffrn_measurement_details
;
List of Runs (angles in degrees, time in seconds):

  # Type    Start    End  Width  t~exp~   \w     \q     \k     \f   Frames
#--------------------------------------------------------------------------
  1  \w    -95.00  13.00   0.80   40.00    --  -18.46 -77.00  90.00  135
  2  \w     -9.00  91.00   0.80   40.00    --   19.40  57.00-150.00  125
  3  \w     35.00 102.20   0.80   40.00    --   19.40 178.00-120.00   84
;
_diffrn_measurement_device 'four-circle diffractometer'
_diffrn_measurement_device_type 'Xcalibur, Ruby'
_diffrn_measurement_method '\w scans'
_diffrn_orient_matrix_type 'CrysAlisPro convention (1999,Acta A55,543-557)'
_diffrn_orient_matrix_UB_11 -0.0113154000
_diffrn_orient_matrix_UB_12 -0.0023558000
_diffrn_orient_matrix_UB_13 0.0234635000
_diffrn_orient_matrix_UB_21 -0.0529122000
_diffrn_orient_matrix_UB_22 0.0160579000
_diffrn_orient_matrix_UB_23 -0.0046738000
_diffrn_orient_matrix_UB_31 -0.0105877000
_diffrn_orient_matrix_UB_32 -0.0778798000
_diffrn_orient_matrix_UB_33 -0.0016501000
_diffrn_radiation_monochromator graphite
_diffrn_radiation_probe x-ray
_diffrn_radiation_type 'Mo K\a'
_diffrn_radiation_wavelength 0.71073
_diffrn_reflns_av_R_equivalents 0.0538
_diffrn_reflns_av_unetI/netI 0.0410
_diffrn_reflns_Laue_measured_fraction_full 0.998
_diffrn_reflns_Laue_measured_fraction_max 0.998
_diffrn_reflns_limit_h_max 18
_diffrn_reflns_limit_h_min -16
_diffrn_reflns_limit_k_max 12
_diffrn_reflns_limit_k_min -11
_diffrn_reflns_limit_l_max 42
_diffrn_reflns_limit_l_min -42
_diffrn_reflns_number 26767
_diffrn_reflns_point_group_measured_fraction_full 0.998
_diffrn_reflns_point_group_measured_fraction_max 0.998
_diffrn_reflns_theta_full 25.242
_diffrn_reflns_theta_max 30.516
_diffrn_reflns_theta_min 2.755
_diffrn_source 'fine-focus sealed X-ray tube'
_diffrn_source_type 'Enhance (Mo) X-ray Source'
_exptl_absorpt_coefficient_mu 9.681
_exptl_absorpt_correction_T_max 0.540
_exptl_absorpt_correction_T_min 0.286
_exptl_absorpt_correction_type analytical
_exptl_absorpt_process_details
;
CrysAlisPro 1.171.40.39a (Rigaku Oxford Diffraction, 2019)
Analytical numeric absorption correction using a multifaceted crystal
			model based on expressions derived by R.C. Clark & J.S. Reid.
(Clark, R. C. & Reid, J. S. (1995). Acta Cryst. A51, 887-897)
Empirical absorption correction using spherical harmonics,
 implemented in SCALE3 ABSPACK scaling algorithm.
;
_exptl_crystal_colour yellow
_exptl_crystal_colour_primary yellow
_exptl_crystal_density_diffrn 2.367
_exptl_crystal_description prism
_exptl_crystal_F_000 2272
_exptl_crystal_size_max 0.23
_exptl_crystal_size_mid 0.17
_exptl_crystal_size_min 0.08
_refine_diff_density_max 1.371
_refine_diff_density_min -1.623
_refine_diff_density_rms 0.171
_refine_ls_extinction_method none
_refine_ls_goodness_of_fit_ref 1.230
_refine_ls_hydrogen_treatment constr
_refine_ls_matrix_type full
_refine_ls_number_parameters 239
_refine_ls_number_reflns 5186
_refine_ls_number_restraints 3
_refine_ls_restrained_S_all 1.244
_refine_ls_R_factor_all 0.0509
_refine_ls_R_factor_gt 0.0387
_refine_ls_shift/su_max 0.001
_refine_ls_shift/su_mean 0.000
_refine_ls_structure_factor_coef Fsqd
_refine_ls_weighting_details 'w=1/[\s^2^(Fo^2^)+(0.0030P)^2^+12.4278P] where P=(Fo^2^+2Fc^2^)/3'
_refine_ls_weighting_scheme calc
_refine_ls_wR_factor_gt 0.0641
_refine_ls_wR_factor_ref 0.0675
_reflns_Friedel_coverage 0.000
_reflns_number_gt 4347
_reflns_number_total 5186
_reflns_threshold_expression 'I > 2\s(I)'
_cod_data_source_file d4dt02714k2.cif
_cod_data_source_block 6
_cod_depositor_comments 'Adding full bibliography for 7717431--7717436.cif.'
_cod_database_code 7717436
_shelx_shelxl_version_number 2016/4
_chemical_oxdiff_formula 'C11 H10 Br N6 O5 Re S'
_shelx_space_group_comment
;
The symmetry employed for this shelxl refinement is uniquely defined
by the following loop, which should always be used as a source of
symmetry information in preference to the above space-group names.
They are only intended as comments.
;
_shelx_estimated_absorpt_t_max 0.511
_shelx_estimated_absorpt_t_min 0.214
_olex2_refinement_description
;
1. Fixed Uiso
 At 1.2 times of:
  All C(H) groups
 At 1.5 times of:
  All C(H,H,H) groups
2. Restrained distances
 Re1-Br1B \\sim Re1-Br1A
 with sigma of 0.005
 Re1-C13B \\sim Re1-C13A
 with sigma of 0.005
 O13B-C13B \\sim O13A-C13A
 with sigma of 0.005
3. Uiso/Uaniso restraints and constraints
Uanis(C13A) = Uanis(C13B)
Uanis(O13A) = Uanis(O13B)
Uanis(Br1B) = Uanis(Br1A)
4. Others
 Sof(Br1B)=Sof(C13B)=Sof(O13B)=1-FVAR(1)
 Sof(Br1A)=Sof(C13A)=Sof(O13A)=FVAR(1)
5.a Aromatic/amide H refined with riding coordinates:
 C2(H2)
5.b Idealised Me refined as rotating group:
 C8(H8A,H8B,H8C), C7(H7A,H7B,H7C), C3(H3A,H3B,H3C)
;
_olex2_submission_special_instructions 'No special instructions were received'
_oxdiff_exptl_absorpt_empirical_details
;
Empirical correction (ABSPACK) includes:
- Absorption correction using spherical harmonics
- Frame scaling
- Detector area scaling
- B-factor correction
;
_oxdiff_exptl_absorpt_empirical_full_max 1.249
_oxdiff_exptl_absorpt_empirical_full_min 0.827

loop_
_space_group_symop_operation_xyz
'x, y, z'
'-x+1/2, -y, z+1/2'
'-x, y+1/2, -z+1/2'
'x+1/2, -y+1/2, -z'
'-x, -y, -z'
'x-1/2, y, -z-1/2'
'x, -y-1/2, z-1/2'
'-x-1/2, y-1/2, z'

loop_
_atom_site_label
_atom_site_type_symbol
_atom_site_fract_x
_atom_site_fract_y
_atom_site_fract_z
_atom_site_U_iso_or_equiv
_atom_site_adp_type
_atom_site_occupancy
_atom_site_site_symmetry_order
_atom_site_calc_flag
_atom_site_refinement_flags_posn
_atom_site_refinement_flags_adp
_atom_site_refinement_flags_occupancy
_atom_site_disorder_assembly
_atom_site_disorder_group
Br1A Br 0.56641(6) 0.63721(8) 0.33486(2) 0.02725(18) Uani 0.8360(18) 1 d D . P A 1
Br1B Br 0.6035(4) 0.2276(4) 0.45597(14) 0.02725(18) Uani 0.1640(18) 1 d D . P A 2
C12 C 0.7485(4) 0.4514(6) 0.39641(18) 0.0266(11) Uani 1 1 d . . . . .
C11 C 0.5998(5) 0.5903(6) 0.44424(18) 0.0300(12) Uani 1 1 d . . . . .
C13A C 0.6123(5) 0.2900(8) 0.4468(2) 0.0225(13) Uani 0.8360(18) 1 d D . P A 1
C13B C 0.599(3) 0.599(3) 0.3521(8) 0.0225(13) Uani 0.1640(18) 1 d D . P A 2
C6 C 0.2657(4) 0.4230(5) 0.40940(16) 0.0201(10) Uani 1 1 d . . . . .
C5 C 0.3979(4) 0.3089(5) 0.36415(15) 0.0181(9) Uani 1 1 d . . . . .
C4 C 0.4761(4) 0.2336(5) 0.33799(16) 0.0189(10) Uani 1 1 d . . . . .
C2 C 0.6347(5) 0.1840(6) 0.31822(18) 0.0259(11) Uani 1 1 d . . . . .
H2 H 0.708348 0.185080 0.316077 0.031 Uiso 1 1 calc R U . . .
C1 C 0.5677(5) 0.0933(6) 0.29374(17) 0.0256(11) Uani 1 1 d . . . . .
C8 C 0.1808(4) 0.5770(6) 0.46577(17) 0.0292(12) Uani 1 1 d . . . . .
H8A H 0.168973 0.526473 0.494738 0.044 Uiso 1 1 calc R U . . .
H8B H 0.126674 0.652611 0.460911 0.044 Uiso 1 1 calc R U . . .
H8C H 0.249069 0.625895 0.466173 0.044 Uiso 1 1 calc R U . . .
C7 C 0.0784(4) 0.3979(7) 0.4177(2) 0.0344(14) Uani 1 1 d . . . . .
H7A H 0.057797 0.428824 0.387167 0.052 Uiso 1 1 calc R U . . .
H7B H 0.025327 0.430072 0.439408 0.052 Uiso 1 1 calc R U . . .
H7C H 0.085245 0.288483 0.418734 0.052 Uiso 1 1 calc R U . . .
C3 C 0.3705(5) 0.0684(7) 0.28688(19) 0.0360(14) Uani 1 1 d . . . . .
H3A H 0.354793 -0.031585 0.298873 0.054 Uiso 1 1 calc R U . . .
H3B H 0.377794 0.062760 0.253931 0.054 Uiso 1 1 calc R U . . .
H3C H 0.313832 0.137319 0.294540 0.054 Uiso 1 1 calc R U . . .
N4 N 0.4325(3) 0.4077(4) 0.39408(13) 0.0171(8) Uani 1 1 d . . . . .
N5 N 0.3596(3) 0.4746(4) 0.42003(14) 0.0211(9) Uani 1 1 d . . . . .
N6 N 0.1776(3) 0.4669(5) 0.42922(14) 0.0238(9) Uani 1 1 d . . . . .
N3 N 0.5757(3) 0.2708(5) 0.34583(13) 0.0202(9) Uani 1 1 d . . . . .
N2 N 0.4685(3) 0.1236(5) 0.30690(13) 0.0215(9) Uani 1 1 d . . . . .
N1 N 0.5953(4) -0.0256(5) 0.26355(16) 0.0348(12) Uani 1 1 d . . . . .
O12 O 0.8373(3) 0.4599(5) 0.39628(16) 0.0446(11) Uani 1 1 d . . . . .
O11 O 0.5990(4) 0.6795(5) 0.47224(15) 0.0471(12) Uani 1 1 d . . . . .
O13A O 0.6229(5) 0.2111(7) 0.4761(2) 0.0503(16) Uani 0.8360(18) 1 d D . P A 1
O13B O 0.588(3) 0.691(3) 0.3264(9) 0.0503(16) Uani 0.1640(18) 1 d D . P A 2
O2 O 0.6867(4) -0.0389(6) 0.2545(2) 0.0726(18) Uani 1 1 d . . . . .
O1 O 0.5273(4) -0.1090(5) 0.25034(16) 0.0476(12) Uani 1 1 d . . . . .
Re1 Re 0.59980(2) 0.43962(2) 0.39814(2) 0.01930(6) Uani 1 1 d D . . . .
S1 S 0.26455(10) 0.28945(14) 0.36545(4) 0.0217(3) Uani 1 1 d . . . . .

loop_
_atom_site_aniso_label
_atom_site_aniso_U_11
_atom_site_aniso_U_22
_atom_site_aniso_U_33
_atom_site_aniso_U_23
_atom_site_aniso_U_13
_atom_site_aniso_U_12
Br1A 0.0337(4) 0.0244(4) 0.0237(3) 0.0025(3) 0.0000(3) -0.0020(3)
Br1B 0.0337(4) 0.0244(4) 0.0237(3) 0.0025(3) 0.0000(3) -0.0020(3)
C12 0.022(3) 0.025(3) 0.032(3) 0.001(2) -0.001(2) -0.002(2)
C11 0.033(3) 0.030(3) 0.027(3) -0.001(2) -0.009(2) 0.003(3)
C13A 0.020(3) 0.026(3) 0.022(3) -0.003(3) -0.007(2) 0.010(3)
C13B 0.020(3) 0.026(3) 0.022(3) -0.003(3) -0.007(2) 0.010(3)
C6 0.021(2) 0.014(2) 0.026(2) 0.0018(19) -0.0005(19) 0.002(2)
C5 0.020(2) 0.018(2) 0.016(2) 0.0018(18) -0.0001(19) -0.003(2)
C4 0.025(3) 0.015(2) 0.017(2) -0.0003(18) 0.0004(19) -0.003(2)
C2 0.028(3) 0.021(3) 0.029(3) -0.003(2) 0.007(2) 0.002(2)
C1 0.036(3) 0.020(3) 0.020(2) -0.0013(19) 0.003(2) -0.001(2)
C8 0.033(3) 0.025(3) 0.029(3) -0.003(2) 0.009(2) 0.002(2)
C7 0.023(3) 0.041(3) 0.039(3) 0.001(3) 0.001(2) -0.003(3)
C3 0.036(3) 0.043(3) 0.029(3) -0.011(3) 0.002(2) -0.016(3)
N4 0.0162(19) 0.0171(19) 0.0179(18) -0.0007(15) -0.0008(15) 0.0004(16)
N5 0.020(2) 0.019(2) 0.024(2) -0.0020(16) 0.0008(17) 0.0021(17)
N6 0.024(2) 0.020(2) 0.028(2) -0.0044(18) 0.0070(18) -0.0018(18)
N3 0.022(2) 0.020(2) 0.019(2) -0.0015(16) 0.0013(16) 0.0002(17)
N2 0.028(2) 0.021(2) 0.0154(19) -0.0010(16) 0.0021(17) -0.0054(19)
N1 0.048(3) 0.026(3) 0.029(2) -0.008(2) 0.013(2) 0.001(2)
O12 0.023(2) 0.051(3) 0.059(3) 0.003(2) -0.001(2) -0.001(2)
O11 0.062(3) 0.039(2) 0.040(3) -0.022(2) -0.013(2) 0.008(2)
O13A 0.064(4) 0.055(4) 0.033(3) 0.007(3) -0.013(3) 0.006(3)
O13B 0.064(4) 0.055(4) 0.033(3) 0.007(3) -0.013(3) 0.006(3)
O2 0.068(4) 0.048(3) 0.102(4) -0.038(3) 0.057(3) -0.013(3)
O1 0.067(3) 0.030(2) 0.045(3) -0.020(2) -0.015(2) 0.004(2)
Re1 0.01793(10) 0.01914(10) 0.02085(9) -0.00321(8) -0.00246(7) 0.00016(8)
S1 0.0208(6) 0.0216(6) 0.0227(6) -0.0010(5) -0.0021(5) -0.0021(5)

loop_
_atom_type_symbol
_atom_type_description
_atom_type_scat_dispersion_real
_atom_type_scat_dispersion_imag
_atom_type_scat_source
C C 0.0033 0.0016 'International Tables Vol C Tables 4.2.6.8 and 6.1.1.4'
H H 0.0000 0.0000 'International Tables Vol C Tables 4.2.6.8 and 6.1.1.4'
Br Br -0.2901 2.4595 'International Tables Vol C Tables 4.2.6.8 and 6.1.1.4'
N N 0.0061 0.0033 'International Tables Vol C Tables 4.2.6.8 and 6.1.1.4'
O O 0.0106 0.0060 'International Tables Vol C Tables 4.2.6.8 and 6.1.1.4'
Re Re -1.0185 7.2310 'International Tables Vol C Tables 4.2.6.8 and 6.1.1.4'
S S 0.1246 0.1234 'International Tables Vol C Tables 4.2.6.8 and 6.1.1.4'

loop_
_exptl_crystal_face_index_h
_exptl_crystal_face_index_k
_exptl_crystal_face_index_l
_exptl_crystal_face_perp_dist
2 -1 -2 0.0777
-2 1 2 0.0741
-1 0 1 0.0795
1 0 -1 0.0795
2 0 5 0.0569
-2 0 -5 0.0235
2 1 -1 0.0753
-2 -1 1 0.0846
2 -2 5 0.0896
0 0 1 0.0478
0 2 -5 0.0779
5 1 5 0.0602

loop_
_geom_angle_atom_site_label_1
_geom_angle_atom_site_label_2
_geom_angle_atom_site_label_3
_geom_angle
_geom_angle_site_symmetry_1
_geom_angle_site_symmetry_3
_geom_angle_publ_flag
O12 C12 Re1 178.5(5) . . ?
O13A C13A Re1 175.6(7) . . ?
O11 C11 Re1 179.1(6) . . ?
O13B C13B Re1 174(3) . . ?
C13A Re1 Br1A 175.2(2) . . ?
C13B Re1 Br1B 178.3(9) . . ?
C13A Re1 N4 91.9(2) . . ?
N5 C6 N6 124.5(5) . . ?
N5 C6 S1 114.5(4) . . ?
N6 C6 S1 121.0(4) . . ?
C13B Re1 N4 92.8(10) . . ?
C13A Re1 N3 93.6(2) . . ?
C13B Re1 N3 90.4(9) . . ?
C4 C5 S1 131.5(4) . . ?
N4 C5 C4 115.7(4) . . ?
N4 C5 S1 112.7(4) . . ?
N3 C4 C5 117.4(4) . . ?
N3 C4 N2 111.5(4) . . ?
N2 C4 C5 131.0(5) . . ?
C1 C2 H2 126.3 . . ?
N3 C2 H2 126.3 . . ?
N3 C2 C1 107.4(5) . . ?
C2 C1 N1 127.2(5) . . ?
N2 C1 C2 108.6(4) . . ?
N2 C1 N1 123.9(5) . . ?
H8A C8 H8B 109.5 . . ?
H8A C8 H8C 109.5 . . ?
H8B C8 H8C 109.5 . . ?
N6 C8 H8A 109.5 . . ?
N6 C8 H8B 109.5 . . ?
N6 C8 H8C 109.5 . . ?
H7A C7 H7B 109.5 . . ?
H7A C7 H7C 109.5 . . ?
H7B C7 H7C 109.5 . . ?
N6 C7 H7A 109.5 . . ?
N6 C7 H7B 109.5 . . ?
N6 C7 H7C 109.5 . . ?
H3A C3 H3B 109.5 . . ?
H3A C3 H3C 109.5 . . ?
H3B C3 H3C 109.5 . . ?
N2 C3 H3A 109.5 . . ?
N2 C3 H3B 109.5 . . ?
N2 C3 H3C 109.5 . . ?
C5 N4 N5 116.0(4) . . ?
C5 N4 Re1 117.2(3) . . ?
N5 N4 Re1 126.8(3) . . ?
C6 N5 N4 110.1(4) . . ?
C6 N6 C8 119.8(4) . . ?
C6 N6 C7 121.2(4) . . ?
C7 N6 C8 118.8(4) . . ?
C4 N3 C2 106.8(4) . . ?
C4 N3 Re1 115.3(3) . . ?
C2 N3 Re1 137.9(4) . . ?
C4 N2 C1 105.7(4) . . ?
C4 N2 C3 125.3(5) . . ?
C1 N2 C3 128.3(4) . . ?
O2 N1 C1 116.8(5) . . ?
O2 N1 O1 124.7(5) . . ?
O1 N1 C1 118.5(5) . . ?
C12 Re1 Br1A 96.22(16) . . ?
C12 Re1 Br1B 92.3(2) . . ?
C12 Re1 C13A 88.6(3) . . ?
C12 Re1 C13B 87.1(10) . . ?
C12 Re1 N4 173.56(19) . . ?
C12 Re1 N3 99.2(2) . . ?
C11 Re1 Br1A 92.13(16) . . ?
C11 Re1 Br1B 92.44(19) . . ?
C11 Re1 C12 88.9(2) . . ?
C11 Re1 C13A 87.4(2) . . ?
C11 Re1 C13B 89.2(9) . . ?
C11 Re1 N4 97.5(2) . . ?
C11 Re1 N3 171.8(2) . . ?
N4 Re1 Br1A 83.44(10) . . ?
N4 Re1 Br1B 87.61(15) . . ?
N4 Re1 N3 74.33(15) . . ?
N3 Re1 Br1A 86.19(11) . . ?
N3 Re1 Br1B 88.11(15) . . ?
C5 S1 C6 86.6(2) . . ?

loop_
_geom_bond_atom_site_label_1
_geom_bond_atom_site_label_2
_geom_bond_distance
_geom_bond_site_symmetry_2
_geom_bond_publ_flag
C13A O13A 1.125(10) . ?
C13B O13B 1.126(11) . ?
BR1A Re1 2.6055(7) . ?
BR1B Re1 2.549(4) . ?
C13A Re1 1.969(7) . ?
C13B Re1 1.969(9) . ?
C12 O12 1.145(6) . ?
C12 Re1 1.917(5) . ?
C11 O11 1.148(6) . ?
C11 Re1 1.914(6) . ?
C6 N5 1.330(6) . ?
C6 N6 1.335(6) . ?
C6 S1 1.763(5) . ?
C5 C4 1.436(7) . ?
C5 N4 1.326(6) . ?
C5 S1 1.724(5) . ?
C4 N3 1.344(6) . ?
C4 N2 1.348(6) . ?
C2 H2 0.9500 . ?
C2 C1 1.385(7) . ?
C2 N3 1.357(6) . ?
C1 N2 1.362(7) . ?
C1 N1 1.431(7) . ?
C8 H8A 0.9800 . ?
C8 H8B 0.9800 . ?
C8 H8C 0.9800 . ?
C8 N6 1.461(6) . ?
C7 H7A 0.9800 . ?
C7 H7B 0.9800 . ?
C7 H7C 0.9800 . ?
C7 N6 1.458(7) . ?
C3 H3A 0.9800 . ?
C3 H3B 0.9800 . ?
C3 H3C 0.9800 . ?
C3 N2 1.478(7) . ?
N4 N5 1.351(5) . ?
N4 Re1 2.174(4) . ?
N3 Re1 2.180(4) . ?
N1 O2 1.212(7) . ?
N1 O1 1.212(6) . ?

loop_
_geom_hbond_atom_site_label_D
_geom_hbond_atom_site_label_H
_geom_hbond_atom_site_label_A
_geom_hbond_distance_DH
_geom_hbond_distance_HA
_geom_hbond_distance_DA
_geom_hbond_angle_DHA
_geom_hbond_site_symmetry_A
C8 H8A O13A_$1 0.98 2.36 3.179(8) 140.4 4_456
C3 H3C S1 0.98 2.58 3.338(6) 134.5 .

loop_
_geom_torsion_atom_site_label_1
_geom_torsion_atom_site_label_2
_geom_torsion_atom_site_label_3
_geom_torsion_atom_site_label_4
_geom_torsion
_geom_torsion_site_symmetry_1
_geom_torsion_site_symmetry_2
_geom_torsion_site_symmetry_3
_geom_torsion_site_symmetry_4
_geom_torsion_publ_flag
C5 C4 N3 C2 178.7(4) . . . . ?
C5 C4 N3 Re1 0.6(5) . . . . ?
C5 C4 N2 C1 -178.8(5) . . . . ?
C5 C4 N2 C3 10.1(8) . . . . ?
C5 N4 N5 C6 0.5(6) . . . . ?
C4 C5 N4 N5 -177.5(4) . . . . ?
C4 C5 N4 Re1 0.4(5) . . . . ?
C4 C5 S1 C6 176.6(5) . . . . ?
C2 C1 N2 C4 1.5(6) . . . . ?
C2 C1 N2 C3 172.3(5) . . . . ?
C2 C1 N1 O2 -8.6(9) . . . . ?
C2 C1 N1 O1 168.5(5) . . . . ?
C1 C2 N3 C4 -0.2(6) . . . . ?
C1 C2 N3 Re1 177.2(4) . . . . ?
N4 C5 C4 N3 -0.7(6) . . . . ?
N4 C5 C4 N2 176.2(5) . . . . ?
N4 C5 S1 C6 -0.6(4) . . . . ?
N5 C6 N6 C8 -1.1(7) . . . . ?
N5 C6 N6 C7 -175.9(5) . . . . ?
N5 C6 S1 C5 0.9(4) . . . . ?
N6 C6 N5 N4 179.7(4) . . . . ?
N6 C6 S1 C5 -179.7(4) . . . . ?
N3 C4 N2 C1 -1.7(5) . . . . ?
N3 C4 N2 C3 -172.8(5) . . . . ?
N3 C2 C1 N2 -0.8(6) . . . . ?
N3 C2 C1 N1 -173.8(5) . . . . ?
N2 C4 N3 C2 1.2(6) . . . . ?
N2 C4 N3 Re1 -176.9(3) . . . . ?
N2 C1 N1 O2 179.5(6) . . . . ?
N2 C1 N1 O1 -3.4(8) . . . . ?
N1 C1 N2 C4 174.8(5) . . . . ?
N1 C1 N2 C3 -14.5(8) . . . . ?
Re1 N4 N5 C6 -177.2(3) . . . . ?
S1 C6 N5 N4 -0.9(5) . . . . ?
S1 C6 N6 C8 179.6(4) . . . . ?
S1 C6 N6 C7 4.7(7) . . . . ?
S1 C5 C4 N3 -177.8(4) . . . . ?
S1 C5 C4 N2 -0.9(8) . . . . ?
S1 C5 N4 N5 0.2(5) . . . . ?
S1 C5 N4 Re1 178.1(2) . . . . ?

loop_
_exptl_oxdiff_crystal_face_indexfrac_h
_exptl_oxdiff_crystal_face_indexfrac_k
_exptl_oxdiff_crystal_face_indexfrac_l
_exptl_oxdiff_crystal_face_x
_exptl_oxdiff_crystal_face_y
_exptl_oxdiff_crystal_face_z
1.9958 -0.9986 -1.9992 -0.0671 -0.1123 0.0599
-1.9958 0.9986 1.9992 0.0671 0.1123 -0.0599
-0.9978 -0.0017 1.0007 0.0348 0.0481 0.0090
0.9978 0.0017 -1.0007 -0.0348 -0.0481 -0.0090
1.9995 0.0028 5.0006 0.0947 -0.1291 -0.0296
-1.9995 -0.0028 -5.0006 -0.0947 0.1291 0.0296
1.9960 1.0052 -1.0033 -0.0485 -0.0848 -0.0978
-1.9960 -1.0052 1.0033 0.0485 0.0848 0.0978
1.9999 -2.0011 5.0049 0.0995 -0.1613 0.1264
0.0006 -0.0001 1.0003 0.0235 -0.0047 -0.0016
-0.0032 2.0043 -5.0058 -0.1221 0.0557 -0.1478
4.9944 1.0095 4.9972 0.0584 -0.2714 -0.1397
